data_2015935
loop_
_publ_author_name
'J. Suresh'
'R. Suresh Kumar'
'S. Perumal'
'S. Natarajan'

_publ_section_title
;(<i>R</i>)-3,5-Bis[(<i>E</i>)-benzylidene]-1-(1-phenylethyl)piperidin-4-one,
 3,5-bis[(<i>E</i>)-4-chlorobenzylidene]-1-[(<i>R</i>)-1-phenylethyl]piperidin-4-one
 and
 3,5-bis[(<i>E</i>)-2-chlorobenzylidene]-1-[(<i>R</i>)-1-phenylethyl]piperidin-4-one
;
_journal_coeditor_code DN3041
_journal_issue 5
_journal_name_full 'Acta Crystallographica Section C'
_journal_page_first o315
_journal_page_last o318
_journal_paper_doi 10.1107/S0108270107011626
_journal_volume 63
_journal_year 2007
_chemical_formula_iupac 'C27 H25 N O'
_chemical_formula_moiety 'C27 H25 N O'
_chemical_formula_sum 'C27 H25 N O'
_chemical_formula_weight 379.48
_chemical_name_systematic
;
(R)-3,5-Bis[(E)-benzylidene]-1-(1-phenylethyl)piperidin-4-one
;
_space_group_IT_number 19
_symmetry_cell_setting orthorhombic
_symmetry_space_group_name_Hall 'P 2ac 2ab'
_symmetry_space_group_name_H-M 'P 21 21 21'
_atom_sites_solution_hydrogens geom
_atom_sites_solution_primary direct
_atom_sites_solution_secondary difmap
_audit_creation_method SHELXL-97
_cell_angle_alpha 90.00
_cell_angle_beta 90.00
_cell_angle_gamma 90.00
_cell_formula_units_Z 4
_cell_length_a 6.0890(7)
_cell_length_b 15.3562(9)
_cell_length_c 23.1522(11)
_cell_measurement_reflns_used 25
_cell_measurement_temperature 293(2)
_cell_measurement_theta_max 25
_cell_measurement_theta_min 2
_cell_volume 2164.8(3)
_computing_cell_refinement 'CAD-4 EXPRESS'
_computing_data_collection 'CAD-4 EXPRESS (Enraf--Nonius, 1989)'
_computing_data_reduction 'XCAD4 (Harms & Wocadlo, 1996)'
_computing_molecular_graphics 'PLATON (Spek, 2003)'
_computing_publication_material SHELXL97
_computing_structure_refinement 'SHELXL97 (Sheldrick, 1997)'
_computing_structure_solution 'SHELXS97 (Sheldrick, 1997)'
_diffrn_ambient_temperature 293(2)
_diffrn_measured_fraction_theta_full 0.999
_diffrn_measured_fraction_theta_max 0.999
_diffrn_measurement_device_type 'Nonius MACH3 four-circle'
_diffrn_measurement_method \w-scans
_diffrn_radiation_monochromator graphite
_diffrn_radiation_source 'fine-focus sealed tube'
_diffrn_radiation_type MoK\a
_diffrn_radiation_wavelength 0.71073
_diffrn_reflns_av_R_equivalents 0.0164
_diffrn_reflns_av_sigmaI/netI 0.0356
_diffrn_reflns_limit_h_max 7
_diffrn_reflns_limit_h_min 0
_diffrn_reflns_limit_k_max 18
_diffrn_reflns_limit_k_min 0
_diffrn_reflns_limit_l_max 27
_diffrn_reflns_limit_l_min -1
_diffrn_reflns_number 2330
_diffrn_reflns_theta_full 25
_diffrn_reflns_theta_max 24.97
_diffrn_reflns_theta_min 2.20
_diffrn_standards_decay_% 0
_diffrn_standards_interval_time 60
_diffrn_standards_number 3
_exptl_absorpt_coefficient_mu 0.070
_exptl_absorpt_correction_T_max 0.9917
_exptl_absorpt_correction_T_min 0.9868
_exptl_absorpt_correction_type psi-scan
_exptl_absorpt_process_details '(North <i>et al.</i>,  1968)'
_exptl_crystal_colour colourless
_exptl_crystal_density_diffrn 1.164
_exptl_crystal_density_method 'not measured'
_exptl_crystal_description block
_exptl_crystal_F_000 808
_exptl_crystal_size_max 0.19
_exptl_crystal_size_mid 0.17
_exptl_crystal_size_min 0.12
_refine_diff_density_max 0.107
_refine_diff_density_min -0.170
_refine_ls_extinction_method none
_refine_ls_goodness_of_fit_ref 1.058
_refine_ls_hydrogen_treatment constr
_refine_ls_matrix_type full
_refine_ls_number_parameters 263
_refine_ls_number_reflns 2213
_refine_ls_number_restraints 0
_refine_ls_restrained_S_all 1.058
_refine_ls_R_factor_all 0.0792
_refine_ls_R_factor_gt 0.0319
_refine_ls_shift/su_max 0.001
_refine_ls_shift/su_mean 0.000
_refine_ls_structure_factor_coef Fsqd
_refine_ls_weighting_details 'calc w=1/[\s^2^(Fo^2^)+(0.0424P)^2^+0.2202P] where P=(Fo^2^+2Fc^2^)/3'
_refine_ls_weighting_scheme calc
_refine_ls_wR_factor_gt 0.0743
_refine_ls_wR_factor_ref 0.0934
_reflns_number_gt 1421
_reflns_number_total 2213
_reflns_threshold_expression I>2\s(I)
_cod_data_source_file dn3041.cif
_cod_data_source_block I
_cod_database_code 2015935
_cod_database_fobs_code 2015935

loop_
_symmetry_equiv_pos_as_xyz
'x, y, z'
'-x+1/2, -y, z+1/2'
'x+1/2, -y+1/2, -z'
'-x, y+1/2, -z+1/2'

loop_
_atom_site_type_symbol
_atom_site_label
_atom_site_fract_x
_atom_site_fract_y
_atom_site_fract_z
_atom_site_U_iso_or_equiv
_atom_site_adp_type
_atom_site_calc_flag
_atom_site_refinement_flags
_atom_site_occupancy
C C2 0.3698(5) 0.35243(16) 0.41022(12) 0.0451(7) Uani d . 1
H H2A 0.3988 0.4097 0.3944 0.054 Uiso calc R 1
H H2B 0.4781 0.3408 0.4400 0.054 Uiso calc R 1
C C3 0.1432(5) 0.35019(16) 0.43599(10) 0.0388(6) Uani d . 1
C C4 0.0325(5) 0.26432(17) 0.44107(11) 0.0394(6) Uani d . 1
C C5 0.1429(5) 0.18739(16) 0.41508(10) 0.0398(6) Uani d . 1
C C6 0.3691(5) 0.19984(15) 0.39133(12) 0.0439(7) Uani d . 1
H H6A 0.4761 0.1946 0.4222 0.053 Uiso calc R 1
H H6B 0.3999 0.1551 0.3629 0.053 Uiso calc R 1
C C7 0.5931(5) 0.29374(17) 0.33043(12) 0.0501(7) Uani d . 1
H H7 0.7171 0.2793 0.3556 0.060 Uiso calc R 1
C C8 0.6272(8) 0.3858(2) 0.30650(16) 0.0905(13) Uani d . 1
H H8A 0.6553 0.4252 0.3378 0.136 Uiso calc R 1
H H8B 0.4976 0.4039 0.2862 0.136 Uiso calc R 1
H H8C 0.7501 0.3858 0.2805 0.136 Uiso calc R 1
C C31 0.0311(5) 0.42052(16) 0.45274(11) 0.0439(7) Uani d . 1
H H31 -0.1122 0.4107 0.4650 0.053 Uiso calc R 1
C C32 0.1055(5) 0.51147(17) 0.45426(11) 0.0463(7) Uani d . 1
C C33 -0.0375(6) 0.57729(18) 0.43711(13) 0.0592(9) Uani d . 1
H H33 -0.1773 0.5631 0.4239 0.071 Uiso calc R 1
C C34 0.0270(7) 0.6640(2) 0.43955(15) 0.0695(10) Uani d . 1
H H34 -0.0679 0.7076 0.4271 0.083 Uiso calc R 1
C C35 0.2306(7) 0.6853(2) 0.46037(15) 0.0696(10) Uani d . 1
H H35 0.2732 0.7434 0.4622 0.084 Uiso calc R 1
C C36 0.3712(6) 0.62171(19) 0.47835(14) 0.0641(9) Uani d . 1
H H36 0.5084 0.6365 0.4931 0.077 Uiso calc R 1
C C37 0.3092(5) 0.53524(19) 0.47465(12) 0.0541(8) Uani d . 1
H H37 0.4073 0.4922 0.4862 0.065 Uiso calc R 1
C C51 0.0279(5) 0.11336(16) 0.41242(11) 0.0453(7) Uani d . 1
H H51 -0.1154 0.1166 0.4262 0.054 Uiso calc R 1
C C52 0.0965(5) 0.02732(17) 0.39074(12) 0.0479(7) Uani d . 1
C C53 0.3022(6) -0.00757(19) 0.40145(14) 0.0589(9) Uani d . 1
H H53 0.4059 0.0250 0.4215 0.071 Uiso calc R 1
C C54 0.3549(7) -0.0907(2) 0.38244(16) 0.0760(11) Uani d . 1
H H54 0.4930 -0.1138 0.3902 0.091 Uiso calc R 1
C C55 0.2031(8) -0.1388(2) 0.35216(17) 0.0814(13) Uani d . 1
H H55 0.2385 -0.1944 0.3392 0.098 Uiso calc R 1
C C56 0.0002(8) -0.1047(2) 0.34112(17) 0.0866(12) Uani d . 1
H H56 -0.1022 -0.1369 0.3204 0.104 Uiso calc R 1
C C57 -0.0532(6) -0.0225(2) 0.36072(15) 0.0699(10) Uani d . 1
H H57 -0.1927 -0.0004 0.3535 0.084 Uiso calc R 1
C C71 0.5879(5) 0.22929(17) 0.28064(12) 0.0473(7) Uani d . 1
C C72 0.4087(6) 0.2220(2) 0.24545(14) 0.0680(10) Uani d . 1
H H72 0.2834 0.2548 0.2530 0.082 Uiso calc R 1
C C73 0.4133(8) 0.1658(3) 0.19840(16) 0.0919(14) Uani d . 1
H H73 0.2908 0.1612 0.1746 0.110 Uiso calc R 1
C C74 0.5960(10) 0.1175(3) 0.18676(17) 0.0969(16) Uani d . 1
H H74 0.5994 0.0808 0.1548 0.116 Uiso calc R 1
C C75 0.7723(9) 0.1234(2) 0.22221(18) 0.0906(14) Uani d . 1
H H75 0.8957 0.0894 0.2151 0.109 Uiso calc R 1
C C76 0.7708(6) 0.1793(2) 0.26863(15) 0.0674(10) Uani d . 1
H H76 0.8941 0.1834 0.2922 0.081 Uiso calc R 1
N N1 0.3870(4) 0.28653(13) 0.36433(9) 0.0436(6) Uani d . 1
O O1 -0.1455(3) 0.25753(12) 0.46554(8) 0.0515(5) Uani d . 1

loop_
_atom_site_aniso_label
_atom_site_aniso_U_11
_atom_site_aniso_U_22
_atom_site_aniso_U_33
_atom_site_aniso_U_12
_atom_site_aniso_U_13
_atom_site_aniso_U_23
C2 0.0477(17) 0.0371(14) 0.0506(16) -0.0060(14) 0.0067(15) -0.0039(12)
C3 0.0392(16) 0.0402(15) 0.0370(13) 0.0031(14) -0.0009(13) -0.0003(11)
C4 0.0359(16) 0.0466(16) 0.0357(14) -0.0012(14) -0.0037(14) 0.0013(12)
C5 0.0427(16) 0.0379(14) 0.0387(13) 0.0014(14) 0.0014(14) 0.0031(11)
C6 0.0478(17) 0.0385(14) 0.0455(15) -0.0006(14) 0.0030(15) -0.0046(12)
C7 0.0477(19) 0.0540(16) 0.0486(16) -0.0072(15) 0.0110(15) -0.0044(14)
C8 0.130(4) 0.060(2) 0.082(2) -0.029(3) 0.049(3) -0.0129(18)
C31 0.0390(17) 0.0457(16) 0.0470(16) 0.0030(14) 0.0010(14) -0.0014(13)
C32 0.054(2) 0.0398(15) 0.0454(16) 0.0038(15) 0.0050(15) -0.0047(12)
C33 0.064(2) 0.0473(18) 0.066(2) 0.0128(17) -0.0081(18) -0.0050(15)
C34 0.089(3) 0.0456(19) 0.074(2) 0.023(2) 0.000(2) -0.0001(17)
C35 0.094(3) 0.0416(18) 0.073(2) -0.004(2) 0.006(2) -0.0079(17)
C36 0.067(2) 0.0505(19) 0.075(2) -0.0021(19) -0.004(2) -0.0109(16)
C37 0.063(2) 0.0419(17) 0.0574(18) 0.0055(16) -0.0034(17) -0.0064(14)
C51 0.0449(17) 0.0437(15) 0.0474(16) -0.0045(15) 0.0055(14) 0.0006(12)
C52 0.059(2) 0.0367(14) 0.0483(16) -0.0107(15) 0.0091(16) 0.0020(13)
C53 0.060(2) 0.0471(17) 0.069(2) -0.0005(16) 0.0002(18) -0.0005(16)
C54 0.081(3) 0.0478(19) 0.099(3) 0.012(2) 0.024(2) 0.0063(18)
C55 0.117(4) 0.0423(19) 0.085(3) -0.011(2) 0.036(3) -0.0116(18)
C56 0.108(4) 0.057(2) 0.095(3) -0.017(2) -0.003(3) -0.023(2)
C57 0.068(2) 0.0512(18) 0.090(2) -0.0106(18) -0.003(2) -0.0094(18)
C71 0.055(2) 0.0476(16) 0.0399(15) -0.0050(16) 0.0083(15) 0.0022(13)
C72 0.062(2) 0.084(2) 0.058(2) -0.007(2) -0.0003(19) -0.0052(18)
C73 0.107(4) 0.114(3) 0.054(2) -0.043(3) -0.002(2) -0.016(2)
C74 0.157(5) 0.072(3) 0.062(2) -0.031(3) 0.036(3) -0.023(2)
C75 0.126(4) 0.068(2) 0.077(3) 0.017(3) 0.036(3) -0.007(2)
C76 0.068(2) 0.074(2) 0.060(2) 0.012(2) 0.0105(18) 0.0015(18)
N1 0.0489(14) 0.0380(11) 0.0440(12) -0.0014(12) 0.0084(11) -0.0010(10)
O1 0.0429(11) 0.0520(11) 0.0596(11) -0.0032(10) 0.0086(11) -0.0037(9)

loop_
_atom_type_symbol
_atom_type_description
_atom_type_scat_dispersion_real
_atom_type_scat_dispersion_imag
_atom_type_scat_source
C C 0.0033 0.0000 'International Tables Vol C Tables 4.2.6.8 and 6.1.1.4'
H H 0.0000 0.0000 'International Tables Vol C Tables 4.2.6.8 and 6.1.1.4'
N N 0.0061 0.0000 'International Tables Vol C Tables 4.2.6.8 and 6.1.1.4'
O O 0.0106 0.0000 'International Tables Vol C Tables 4.2.6.8 and 6.1.1.4'

loop_
_geom_angle_atom_site_label_1
_geom_angle_atom_site_label_2
_geom_angle_atom_site_label_3
_geom_angle
N1 C2 C3 109.6(2)
N1 C2 H2A 109.7
C3 C2 H2A 109.7
N1 C2 H2B 109.7
C3 C2 H2B 109.7
H2A C2 H2B 108.2
C31 C3 C4 117.6(3)
C31 C3 C2 124.5(3)
C4 C3 C2 117.9(2)
O1 C4 C3 120.8(2)
O1 C4 C5 121.2(2)
C3 C4 C5 117.9(2)
C51 C5 C4 117.2(3)
C51 C5 C6 125.0(2)
C4 C5 C6 117.6(2)
N1 C6 C5 109.8(2)
N1 C6 H6A 109.7
C5 C6 H6A 109.7
N1 C6 H6B 109.7
C5 C6 H6B 109.7
H6A C6 H6B 108.2
N1 C7 C71 109.6(2)
N1 C7 C8 112.0(3)
C71 C7 C8 109.2(2)
N1 C7 H7 108.7
C71 C7 H7 108.7
C8 C7 H7 108.7
C7 C8 H8A 109.5
C7 C8 H8B 109.5
H8A C8 H8B 109.5
C7 C8 H8C 109.5
H8A C8 H8C 109.5
H8B C8 H8C 109.5
C3 C31 C32 128.2(3)
C3 C31 H31 115.9
C32 C31 H31 115.9
C37 C32 C33 118.0(3)
C37 C32 C31 122.6(3)
C33 C32 C31 119.4(3)
C34 C33 C32 120.5(3)
C34 C33 H33 119.8
C32 C33 H33 119.8
C35 C34 C33 119.9(3)
C35 C34 H34 120.0
C33 C34 H34 120.0
C36 C35 C34 120.3(3)
C36 C35 H35 119.8
C34 C35 H35 119.8
C35 C36 C37 119.8(3)
C35 C36 H36 120.1
C37 C36 H36 120.1
C32 C37 C36 121.5(3)
C32 C37 H37 119.3
C36 C37 H37 119.3
C5 C51 C52 129.0(3)
C5 C51 H51 115.5
C52 C51 H51 115.5
C57 C52 C53 118.3(3)
C57 C52 C51 118.8(3)
C53 C52 C51 122.8(3)
C52 C53 C54 120.6(3)
C52 C53 H53 119.7
C54 C53 H53 119.7
C55 C54 C53 120.0(4)
C55 C54 H54 120.0
C53 C54 H54 120.0
C56 C55 C54 119.8(3)
C56 C55 H55 120.1
C54 C55 H55 120.1
C55 C56 C57 120.1(4)
C55 C56 H56 119.9
C57 C56 H56 119.9
C52 C57 C56 121.2(4)
C52 C57 H57 119.4
C56 C57 H57 119.4
C72 C71 C76 118.6(3)
C72 C71 C7 121.5(3)
C76 C71 C7 119.9(3)
C71 C72 C73 120.1(4)
C71 C72 H72 119.9
C73 C72 H72 119.9
C74 C73 C72 120.6(4)
C74 C73 H73 119.7
C72 C73 H73 119.7
C75 C74 C73 119.3(3)
C75 C74 H74 120.3
C73 C74 H74 120.3
C74 C75 C76 120.7(4)
C74 C75 H75 119.6
C76 C75 H75 119.6
C75 C76 C71 120.6(4)
C75 C76 H76 119.7
C71 C76 H76 119.7
C2 N1 C6 108.03(19)
C2 N1 C7 113.0(2)
C6 N1 C7 110.7(2)

loop_
_geom_bond_atom_site_label_1
_geom_bond_atom_site_label_2
_geom_bond_distance
C2 N1 1.471(3)
C2 C3 1.503(4)
C2 H2A 0.9700
C2 H2B 0.9700
C3 C31 1.335(3)
C3 C4 1.486(4)
C4 O1 1.228(3)
C4 C5 1.486(4)
C5 C51 1.337(4)
C5 C6 1.495(4)
C6 N1 1.475(3)
C6 H6A 0.9700
C6 H6B 0.9700
C7 N1 1.484(3)
C7 C71 1.520(4)
C7 C8 1.532(4)
C7 H7 0.9800
C8 H8A 0.9600
C8 H8B 0.9600
C8 H8C 0.9600
C31 C32 1.469(4)
C31 H31 0.9300
C32 C37 1.376(4)
C32 C33 1.392(4)
C33 C34 1.390(4)
C33 H33 0.9300
C34 C35 1.369(5)
C34 H34 0.9300
C35 C36 1.363(5)
C35 H35 0.9300
C36 C37 1.383(4)
C36 H36 0.9300
C37 H37 0.9300
C51 C52 1.474(4)
C51 H51 0.9300
C52 C57 1.378(4)
C52 C53 1.385(4)
C53 C54 1.388(4)
C53 H53 0.9300
C54 C55 1.376(5)
C54 H54 0.9300
C55 C56 1.366(5)
C55 H55 0.9300
C56 C57 1.380(5)
C56 H56 0.9300
C57 H57 0.9300
C71 C72 1.367(4)
C71 C76 1.381(4)
C72 C73 1.390(5)
C72 H72 0.9300
C73 C74 1.365(6)
C73 H73 0.9300
C74 C75 1.354(6)
C74 H74 0.9300
C75 C76 1.375(5)
C75 H75 0.9300
C76 H76 0.9300

loop_
_geom_hbond_atom_site_label_D
_geom_hbond_atom_site_label_H
_geom_hbond_atom_site_label_A
_geom_hbond_site_symmetry_A
_geom_hbond_distance_DH
_geom_hbond_distance_HA
_geom_hbond_distance_DA
_geom_hbond_angle_DHA
C31 H31 O1 . 0.93 2.36 2.740(3) 104
C51 H51 O1 . 0.93 2.36 2.744(3) 105
C55 H55 Cg1 4_645 0.93 2.84 3.725(4) 159
C74 H74 Cg2 4_645 0.93 2.97 3.645(5) 130

loop_
_geom_torsion_atom_site_label_1
_geom_torsion_atom_site_label_2
_geom_torsion_atom_site_label_3
_geom_torsion_atom_site_label_4
_geom_torsion
N1 C2 C3 C31 -142.0(3)
N1 C2 C3 C4 35.4(3)
C31 C3 C4 O1 -7.7(4)
C2 C3 C4 O1 174.6(2)
C31 C3 C4 C5 171.6(2)
C2 C3 C4 C5 -6.0(3)
O1 C4 C5 C51 8.9(4)
C3 C4 C5 C51 -170.4(2)
O1 C4 C5 C6 -174.1(2)
C3 C4 C5 C6 6.6(3)
C51 C5 C6 N1 140.2(3)
C4 C5 C6 N1 -36.5(3)
C4 C3 C31 C32 177.3(3)
C2 C3 C31 C32 -5.2(5)
C3 C31 C32 C37 -43.6(5)
C3 C31 C32 C33 139.5(3)
C37 C32 C33 C34 1.4(5)
C31 C32 C33 C34 178.4(3)
C32 C33 C34 C35 -1.7(5)
C33 C34 C35 C36 0.5(6)
C34 C35 C36 C37 1.1(5)
C33 C32 C37 C36 0.2(5)
C31 C32 C37 C36 -176.7(3)
C35 C36 C37 C32 -1.4(5)
C4 C5 C51 C52 -178.1(3)
C6 C5 C51 C52 5.2(5)
C5 C51 C52 C57 -142.3(3)
C5 C51 C52 C53 40.7(4)
C57 C52 C53 C54 -0.2(5)
C51 C52 C53 C54 176.8(3)
C52 C53 C54 C55 0.7(5)
C53 C54 C55 C56 -0.3(5)
C54 C55 C56 C57 -0.6(6)
C53 C52 C57 C56 -0.7(5)
C51 C52 C57 C56 -177.9(3)
C55 C56 C57 C52 1.1(6)
N1 C7 C71 C72 47.7(3)
C8 C7 C71 C72 -75.3(4)
N1 C7 C71 C76 -135.2(3)
C8 C7 C71 C76 101.8(4)
C76 C71 C72 C73 -0.6(5)
C7 C71 C72 C73 176.5(3)
C71 C72 C73 C74 0.0(6)
C72 C73 C74 C75 1.2(6)
C73 C74 C75 C76 -1.7(6)
C74 C75 C76 C71 1.1(6)
C72 C71 C76 C75 0.1(5)
C7 C71 C76 C75 -177.1(3)
C3 C2 N1 C6 -66.3(3)
C3 C2 N1 C7 170.9(2)
C5 C6 N1 C2 67.1(3)
C5 C6 N1 C7 -168.7(2)
C71 C7 N1 C2 -174.7(2)
C8 C7 N1 C2 -53.3(3)
C71 C7 N1 C6 64.0(3)
C8 C7 N1 C6 -174.6(3)

loop_
_cod_related_entry_id
_cod_related_entry_database
_cod_related_entry_code
1 ChemSpider 21180671
